data_2015702
loop_
_publ_author_name
'Graham Smith'
'Urs D. Wermuth'
'Jonathan M. White'

_publ_section_title
;
 Proton-transfer and non-transfer in compounds of quinoline and
 quinaldic acid with <small>L</small>-tartaric acid
;
_journal_coeditor_code SF3023
_journal_issue 12
_journal_name_full 'Acta Crystallographica Section C'
_journal_page_first o694
_journal_page_last o698
_journal_paper_doi 10.1107/S0108270106045136
_journal_volume 62
_journal_year 2006
_chemical_formula_iupac 'C9 H8 N +, C4 H5 O6 -, H2 O'
_chemical_formula_moiety 'C9 H8 N +, C4 H5 O6 -, H2 O'
_chemical_formula_sum 'C13 H15 N O7'
_chemical_formula_weight 297.26
_chemical_melting_point 398.1(5)
_chemical_name_common 'quinolinium hydrogen L-(+)-tartrate monohydrate'
_chemical_name_systematic
;
quinolinium hydrogen (2R),3R)-tartrate monohydrate
;
_space_group_IT_number 19
_symmetry_cell_setting orthorhombic
_symmetry_space_group_name_Hall 'P 2ac 2ab'
_symmetry_space_group_name_H-M 'P 21 21 21'
_atom_sites_solution_hydrogens geom
_atom_sites_solution_primary direct
_atom_sites_solution_secondary difmap
_audit_creation_method 'SHELXL97 (Sheldrick, 1997)'
_cell_angle_alpha 90.00
_cell_angle_beta 90.00
_cell_angle_gamma 90.00
_cell_formula_units_Z 4
_cell_length_a 7.2546(6)
_cell_length_b 9.4922(8)
_cell_length_c 19.4571(16)
_cell_measurement_reflns_used 3131
_cell_measurement_temperature 130(2)
_cell_measurement_theta_max 27.34
_cell_measurement_theta_min 2.15
_cell_volume 1339.86(19)
_computing_cell_refinement 'SAINT ?? (Bruker, 1999)'
_computing_data_collection 'SMART (Bruker, 2000)'
_computing_data_reduction SAINT
_computing_molecular_graphics 'PLATON (Spek, 2003)'
_computing_publication_material PLATON
_computing_structure_refinement 'SHELXL97 (Sheldrick, 1997) in WinGX'
_computing_structure_solution 'SHELXS97 (Sheldrick, 1997) in WinGX (Farrugia, 1999)'
_diffrn_ambient_temperature 130(2)
_diffrn_measured_fraction_theta_full 0.994
_diffrn_measured_fraction_theta_max 0.994
_diffrn_measurement_device_type 'Bruker SMART CCD area-detector'
_diffrn_measurement_method '\f and \w'
_diffrn_radiation_monochromator graphite
_diffrn_radiation_source 'sealed tube'
_diffrn_radiation_type MoK\a
_diffrn_radiation_wavelength 0.71073
_diffrn_reflns_av_R_equivalents 0.0237
_diffrn_reflns_av_sigmaI/netI 0.0306
_diffrn_reflns_limit_h_max 9
_diffrn_reflns_limit_h_min -8
_diffrn_reflns_limit_k_max 12
_diffrn_reflns_limit_k_min -11
_diffrn_reflns_limit_l_max 11
_diffrn_reflns_limit_l_min -25
_diffrn_reflns_number 8431
_diffrn_reflns_theta_full 27.50
_diffrn_reflns_theta_max 27.50
_diffrn_reflns_theta_min 2.09
_diffrn_standards_decay_% 0.0
_exptl_absorpt_coefficient_mu 0.121
_exptl_absorpt_correction_T_max 1.00
_exptl_absorpt_correction_T_min 0.88
_exptl_absorpt_correction_type multi-scan
_exptl_absorpt_process_details '(SADABS; Bruker, 1999)'
_exptl_crystal_colour colourless
_exptl_crystal_density_diffrn 1.474
_exptl_crystal_density_method 'not measured'
_exptl_crystal_description needle
_exptl_crystal_F_000 624
_exptl_crystal_size_max 0.50
_exptl_crystal_size_mid 0.20
_exptl_crystal_size_min 0.20
_refine_diff_density_max 0.253
_refine_diff_density_min -0.189
_refine_ls_abs_structure_details 'Flack (1983), ? Friedel pairs?'
_refine_ls_abs_structure_Flack -0.2(9)
_refine_ls_extinction_method none
_refine_ls_goodness_of_fit_ref 1.038
_refine_ls_hydrogen_treatment mixed
_refine_ls_matrix_type full
_refine_ls_number_parameters 214
_refine_ls_number_reflns 1795
_refine_ls_number_restraints 0
_refine_ls_restrained_S_all 1.038
_refine_ls_R_factor_all 0.0391
_refine_ls_R_factor_gt 0.0354
_refine_ls_shift/su_max 0.000
_refine_ls_shift/su_mean 0.000
_refine_ls_structure_factor_coef Fsqd
_refine_ls_weighting_details 'calc w=1/[\s^2^(Fo^2^)+(0.0463P)^2^+0.2433P] where P=(Fo^2^+2Fc^2^)/3'
_refine_ls_weighting_scheme calc
_refine_ls_wR_factor_gt 0.0855
_refine_ls_wR_factor_ref 0.0879
_reflns_number_gt 1668
_reflns_number_total 1795
_reflns_threshold_expression I>2\s(I)
_cod_data_source_file sf3023.cif
_cod_data_source_block I
_cod_depositor_comments
;
The following automatic conversions were performed:

'_chemical_melting_point' value '397.6--398.6' was changed to
'398.1(5)' - the average value was taken and precision was estimated.

Automatic conversion script
Id: cif_fix_values 1646 2011-03-28 12:23:43Z adriana 

The following automatic conversions were performed:

'_chemical_melting_point' value '397.6--398.6' was changed to
'398.1(5)' - the average value was taken and precision was estimated.

Automatic conversion script
Id: cif_fix_values 1715 2011-07-08 13:25:40Z adriana 
;
_cod_database_code 2015702
_cod_database_fobs_code 2015702

loop_
_symmetry_equiv_pos_as_xyz
'x, y, z'
'-x+1/2, -y, z+1/2'
'x+1/2, -y+1/2, -z'
'-x, y+1/2, -z+1/2'

loop_
_atom_site_aniso_label
_atom_site_aniso_U_11
_atom_site_aniso_U_22
_atom_site_aniso_U_33
_atom_site_aniso_U_12
_atom_site_aniso_U_13
_atom_site_aniso_U_23
N1 0.0236(7) 0.0219(7) 0.0229(7) -0.0035(6) -0.0003(6) -0.0039(5)
C2 0.0243(8) 0.0383(9) 0.0189(7) -0.0037(8) 0.0000(7) -0.0031(7)
C3 0.0305(9) 0.0346(9) 0.0230(8) -0.0026(8) -0.0005(7) 0.0089(7)
C4 0.0317(10) 0.0224(8) 0.0322(9) -0.0019(7) 0.0013(8) 0.0056(7)
C5 0.0337(10) 0.0216(8) 0.0310(9) 0.0000(7) 0.0027(8) -0.0058(7)
C6 0.0331(10) 0.0374(9) 0.0204(8) -0.0021(8) 0.0030(7) -0.0062(7)
C7 0.0316(9) 0.0323(8) 0.0230(8) 0.0006(8) 0.0007(8) 0.0078(7)
C8 0.0276(9) 0.0198(7) 0.0293(9) -0.0010(7) 0.0019(8) 0.0034(6)
C9 0.0179(7) 0.0216(7) 0.0208(7) -0.0011(6) 0.0004(6) -0.0001(6)
C10 0.0208(7) 0.0210(7) 0.0241(8) 0.0004(7) 0.0011(6) -0.0003(6)
O11 0.0143(5) 0.0222(5) 0.0248(6) -0.0001(5) 0.0016(4) -0.0053(4)
O12 0.0164(5) 0.0246(5) 0.0208(5) 0.0011(5) -0.0029(4) -0.0042(4)
O21 0.0164(5) 0.0339(6) 0.0151(5) 0.0057(5) 0.0014(4) 0.0004(5)
O31 0.0178(6) 0.0285(6) 0.0324(7) -0.0029(5) -0.0029(5) 0.0134(6)
O41 0.0136(5) 0.0221(5) 0.0289(6) -0.0003(5) 0.0009(4) -0.0033(5)
O42 0.0192(6) 0.0281(6) 0.0439(8) 0.0028(5) 0.0010(5) 0.0094(6)
C11 0.0140(7) 0.0174(6) 0.0162(7) 0.0004(6) -0.0014(6) 0.0052(6)
C21 0.0150(7) 0.0181(7) 0.0178(7) 0.0008(6) 0.0026(6) 0.0019(6)
C31 0.0142(6) 0.0241(7) 0.0166(7) -0.0009(6) -0.0001(5) 0.0003(6)
C41 0.0161(7) 0.0243(7) 0.0131(7) -0.0003(7) -0.0002(5) 0.0003(6)
O1W 0.0167(6) 0.0490(8) 0.0187(6) 0.0028(6) -0.0003(5) 0.0079(6)

loop_
_atom_site_type_symbol
_atom_site_label
_atom_site_fract_x
_atom_site_fract_y
_atom_site_fract_z
_atom_site_U_iso_or_equiv
_atom_site_thermal_displace_type
_atom_site_calc_flag
_atom_site_refinement_flags
_atom_site_occupancy
N N1 0.5299(2) 0.39427(15) 0.09300(7) 0.0228(4) Uani . . 1.000
C C2 0.5265(2) 0.31413(19) 0.14865(8) 0.0272(5) Uani . . 1.000
C C3 0.5210(3) 0.16763(19) 0.14294(9) 0.0294(5) Uani . . 1.000
C C4 0.5171(3) 0.10805(18) 0.07881(9) 0.0288(5) Uani . . 1.000
C C5 0.5157(3) 0.13904(18) -0.04865(9) 0.0288(5) Uani . . 1.000
C C6 0.5179(3) 0.2275(2) -0.10358(9) 0.0303(5) Uani . . 1.000
C C7 0.5274(3) 0.37514(19) -0.09405(9) 0.0290(5) Uani . . 1.000
C C8 0.5315(2) 0.43193(17) -0.02980(9) 0.0256(5) Uani . . 1.000
C C9 0.5274(2) 0.34122(16) 0.02752(8) 0.0201(4) Uani . . 1.000
C C10 0.5210(2) 0.19313(17) 0.01910(8) 0.0220(4) Uani . . 1.000
O O11 0.46959(15) 0.82964(11) 0.19086(5) 0.0204(3) Uani . . 1.000
O O12 0.46877(15) 0.66946(11) 0.10702(5) 0.0206(3) Uani . . 1.000
O O21 0.83201(15) 0.68644(13) 0.08832(6) 0.0218(3) Uani . . 1.000
O O31 0.76198(17) 0.56444(13) 0.22308(6) 0.0262(4) Uani . . 1.000
O O41 1.12483(15) 0.81420(12) 0.19773(6) 0.0215(3) Uani . . 1.000
O O42 1.12860(16) 0.58184(13) 0.22076(7) 0.0304(4) Uani . . 1.000
C C11 0.5477(2) 0.75110(15) 0.14794(8) 0.0159(4) Uani . . 1.000
C C21 0.7597(2) 0.76063(16) 0.14529(8) 0.0170(4) Uani . . 1.000
C C31 0.8378(2) 0.69913(17) 0.21149(8) 0.0183(4) Uani . . 1.000
C C41 1.0485(2) 0.69145(17) 0.20990(7) 0.0178(4) Uani . . 1.000
O O1W 0.17495(18) 0.71359(15) 0.02558(6) 0.0281(4) Uani . . 1.000
H H1 0.526(3) 0.486(2) 0.0993(11) 0.036(6) Uiso . . 1.000
H H2 0.52770 0.35670 0.19280 0.0330 Uiso calc R 1.000
H H3 0.52000 0.11010 0.18290 0.0350 Uiso calc R 1.000
H H4 0.51160 0.00850 0.07440 0.0350 Uiso calc R 1.000
H H5 0.51040 0.04010 -0.05580 0.0350 Uiso calc R 1.000
H H6 0.51310 0.18990 -0.14880 0.0360 Uiso calc R 1.000
H H7 0.53100 0.43540 -0.13300 0.0350 Uiso calc R 1.000
H H8 0.53690 0.53110 -0.02370 0.0310 Uiso calc R 1.000
H H21 0.772(4) 0.714(3) 0.0527(14) 0.052(7) Uiso . . 1.000
H H21A 0.79600 0.85900 0.14180 0.0200 Uiso calc R 1.000
H H31 0.848(3) 0.510(2) 0.2353(12) 0.039(6) Uiso . . 1.000
H H31A 0.80150 0.76100 0.24900 0.0220 Uiso calc R 1.000
H H41 1.249(4) 0.820(3) 0.1950(13) 0.058(7) Uiso . . 1.000
H H1W 0.257(3) 0.702(2) 0.0540(11) 0.031(6) Uiso . . 1.000
H H2W 0.076(4) 0.713(3) 0.0479(12) 0.043(7) Uiso . . 1.000

loop_
_atom_type_symbol
_atom_type_description
_atom_type_scat_dispersion_real
_atom_type_scat_dispersion_imag
_atom_type_scat_source
C C 0.0033 0.0016 'International Tables Vol C Tables 4.2.6.8 and 6.1.1.4'
H H 0.0000 0.0000 'International Tables Vol C Tables 4.2.6.8 and 6.1.1.4'
N N 0.0061 0.0033 'International Tables Vol C Tables 4.2.6.8 and 6.1.1.4'
O O 0.0106 0.0060 'International Tables Vol C Tables 4.2.6.8 and 6.1.1.4'

loop_
_geom_angle_atom_site_label_1
_geom_angle_atom_site_label_2
_geom_angle_atom_site_label_3
_geom_angle
_geom_angle_publ_flag
C21 O21 H21 107.0(19) no
C31 O31 H31 108.2(14) no
C41 O41 H41 119.0(18) no
H1W O1W H2W 106(2) no
C2 N1 C9 123.32(14) no
C9 N1 H1 119.5(14) no
C2 N1 H1 117.0(14) no
N1 C2 C3 120.54(15) no
C2 C3 C4 118.97(16) no
C3 C4 C10 120.77(16) no
C6 C5 C10 120.53(16) no
C5 C6 C7 120.61(16) no
C6 C7 C8 120.89(16) no
C7 C8 C9 118.96(15) no
N1 C9 C10 118.22(14) no
C8 C9 C10 121.04(14) no
N1 C9 C8 120.74(14) no
C5 C10 C9 117.96(14) no
C4 C10 C9 118.18(14) no
C4 C10 C5 123.86(15) no
N1 C2 H2 120.00 no
C3 C2 H2 120.00 no
C4 C3 H3 121.00 no
C2 C3 H3 121.00 no
C3 C4 H4 120.00 no
C10 C4 H4 120.00 no
C10 C5 H5 120.00 no
C6 C5 H5 120.00 no
C7 C6 H6 120.00 no
C5 C6 H6 120.00 no
C6 C7 H7 120.00 no
C8 C7 H7 120.00 no
C7 C8 H8 121.00 no
C9 C8 H8 121.00 no
O11 C11 C21 115.98(13) no
O12 C11 C21 118.17(13) no
O11 C11 O12 125.84(14) no
O21 C21 C11 111.54(12) no
C11 C21 C31 108.68(12) no
O21 C21 C31 109.51(12) no
C21 C31 C41 111.87(12) no
O31 C31 C41 110.47(13) no
O31 C31 C21 109.73(12) no
O41 C41 C31 112.52(13) no
O42 C41 C31 121.12(14) no
O41 C41 O42 126.33(14) no
C11 C21 H21A 109.00 no
C31 C21 H21A 109.00 no
O21 C21 H21A 109.00 no
C21 C31 H31A 108.00 no
C41 C31 H31A 108.00 no
O31 C31 H31A 108.00 no

loop_
_geom_bond_atom_site_label_1
_geom_bond_atom_site_label_2
_geom_bond_distance
_geom_bond_publ_flag
O11 C11 1.2547(18) no
O12 C11 1.2499(18) no
O21 C21 1.4142(19) no
O31 C31 1.410(2) no
O41 C41 1.3116(19) no
O42 C41 1.210(2) no
O21 H21 0.86(3) no
O31 H31 0.84(2) no
O41 H41 0.90(3) no
O1W H2W 0.84(3) no
O1W H1W 0.82(2) no
N1 C9 1.370(2) no
N1 C2 1.324(2) no
N1 H1 0.880(19) no
C2 C3 1.396(3) no
C3 C4 1.370(2) no
C4 C10 1.415(2) no
C5 C10 1.415(2) no
C5 C6 1.359(3) no
C6 C7 1.415(3) no
C7 C8 1.362(2) no
C8 C9 1.409(2) no
C9 C10 1.416(2) no
C2 H2 0.9500 no
C3 H3 0.9500 no
C4 H4 0.9500 no
C5 H5 0.9500 no
C6 H6 0.9500 no
C7 H7 0.9500 no
C8 H8 0.9500 no
C11 C21 1.542(2) no
C21 C31 1.524(2) no
C31 C41 1.531(2) no
C21 H21A 0.970 no
C31 H31A 0.970 no

loop_
_geom_hbond_atom_site_label_D
_geom_hbond_atom_site_label_H
_geom_hbond_atom_site_label_A
_geom_hbond_site_symmetry_A
_geom_hbond_distance_DH
_geom_hbond_distance_HA
_geom_hbond_distance_DA
_geom_hbond_angle_DHA
_geom_hbond_publ_flag
N1 H1 O12 . 0.880(19) 1.797(19) 2.6635(18) 168(2) yes
O1W H1W O12 . 0.82(2) 1.88(2) 2.6888(17) 171(2) yes
O1W H2W O21 1_455 0.84(3) 1.95(3) 2.7832(17) 170(3) yes
O21 H21 O1W 3_565 0.86(3) 1.81(3) 2.6665(17) 172(3) yes
O31 H31 O42 . 0.84(2) 2.17(2) 2.6652(17) 117.7(17) yes
O31 H31 O41 4_745 0.84(2) 2.28(2) 2.9480(17) 136.4(19) yes
O41 H41 O11 1_655 0.90(3) 1.61(3) 2.5090(16) 180(4) yes
C2 H2 O11 4_645 0.95 2.28 3.1263(19) 148 no
C5 H5 O21 3_455 0.95 2.59 3.452(2) 151 no

loop_
_geom_torsion_atom_site_label_1
_geom_torsion_atom_site_label_2
_geom_torsion_atom_site_label_3
_geom_torsion_atom_site_label_4
_geom_torsion
_geom_torsion_publ_flag
C9 N1 C2 C3 0.3(2) no
C2 N1 C9 C8 -179.92(15) no
C2 N1 C9 C10 -0.1(2) no
N1 C2 C3 C4 -0.7(3) no
C2 C3 C4 C10 0.8(3) no
C3 C4 C10 C9 -0.5(3) no
C3 C4 C10 C5 -179.42(19) no
C6 C5 C10 C9 0.4(3) no
C10 C5 C6 C7 0.6(3) no
C6 C5 C10 C4 179.3(2) no
C5 C6 C7 C8 -1.1(3) no
C6 C7 C8 C9 0.4(3) no
C7 C8 C9 C10 0.6(2) no
C7 C8 C9 N1 -179.50(16) no
N1 C9 C10 C4 0.2(2) no
N1 C9 C10 C5 179.09(15) no
C8 C9 C10 C4 -180.00(15) no
C8 C9 C10 C5 -1.1(2) no
O11 C11 C21 O21 -170.33(13) no
O11 C11 C21 C31 68.84(17) no
O12 C11 C21 O21 8.28(19) no
O12 C11 C21 C31 -112.54(15) no
O21 C21 C31 O31 -70.63(15) no
O21 C21 C31 C41 52.34(16) no
C11 C21 C31 O31 51.43(16) no
C11 C21 C31 C41 174.41(12) no
O31 C31 C41 O41 178.61(12) no
O31 C31 C41 O42 -3.1(2) no
C21 C31 C41 O41 56.05(17) no
C21 C31 C41 O42 -125.65(16) no

loop_
_cod_related_entry_id
_cod_related_entry_database
_cod_related_entry_code
1 ChemSpider 21180756
